data_1572192
loop_
_publ_author_name
'Delano, 4th, Francis'
'Benner, Florian'
'Jang, Seoyun'
'Greer, Samuel M.'
'Demir, Selvan'

_publ_section_title
;
 Construction of intermolecular &#x3c3;-hole interactions in rare earth
 metallocene complexes using a 2,3,4,5-tetraiodopyrrolyl anion.
;
_journal_issue 33
_journal_name_full 'Chemical science'
_journal_page_first 13389
_journal_page_last 13404
_journal_paper_doi 10.1039/d4sc03786c
_journal_volume 15
_journal_year 2024
_chemical_formula_moiety 'C24 H30 Dy I4 N, C H2 Cl2'
_chemical_formula_sum 'C25 H32 Cl2 Dy I4 N'
_chemical_formula_weight 1087.51
_space_group_crystal_system monoclinic
_space_group_IT_number 14
_space_group_name_Hall '-P 2ybc'
_space_group_name_H-M_alt 'P 1 21/c 1'
_atom_sites_solution_hydrogens geom
_atom_sites_solution_primary dual
_audit_creation_date 2023-07-10
_audit_creation_method
;
Olex2 1.5
(compiled 2023.03.06 svn.rbb2c1857 for OlexSys, GUI svn.r6748)
;
_audit_update_record
;
2024-04-22 deposited with the CCDC.	2024-07-25 downloaded from the CCDC.
;
_cell_angle_alpha 90
_cell_angle_beta 101.5531(18)
_cell_angle_gamma 90
_cell_formula_units_Z 4
_cell_length_a 10.33049(19)
_cell_length_b 14.2778(2)
_cell_length_c 21.2557(4)
_cell_measurement_reflns_used 21331
_cell_measurement_temperature 130.15(10)
_cell_measurement_theta_max 31.4070
_cell_measurement_theta_min 2.6170
_cell_volume 3071.63(9)
_computing_cell_refinement 'CrysAlisPro 1.171.42.93a (Rigaku OD, 2023)'
_computing_data_collection 'CrysAlisPro 1.171.42.93a (Rigaku OD, 2023)'
_computing_data_reduction 'CrysAlisPro 1.171.42.93a (Rigaku OD, 2023)'
_computing_molecular_graphics 'Olex2 1.5 (Dolomanov et al., 2009)'
_computing_publication_material 'Olex2 1.5 (Dolomanov et al., 2009)'
_computing_structure_refinement 'SHELXL 2018/3 (Sheldrick, 2015)'
_computing_structure_solution 'SHELXT  (Sheldrick, 2015)'
_diffrn_ambient_temperature 130.15(10)
_diffrn_detector 'Hybrid Pixel Array Detector'
_diffrn_detector_area_resol_mean 10.0000
_diffrn_detector_type HyPix
_diffrn_measured_fraction_theta_full 0.999
_diffrn_measured_fraction_theta_max 0.841
_diffrn_measurement_details
;
List of Runs (angles in degrees, time in seconds):

  # Type    Start    End  Width  t~exp~   \w     \q     \k     \f   Frames
#--------------------------------------------------------------------------
  1  \w      4.00  29.00   0.50    1.50    --    6.58 -78.00 129.00   50
  2  \w    -39.00 -12.00   0.50    1.50    --   -7.98 -78.00 129.00   54
  3  \w    -28.00  19.00   0.50    1.50    --   -7.98  78.00-104.00   94
  4  \w      0.00  35.00   0.50    1.50    --    6.58 -99.00 120.00   70
  5  \w      6.00  39.00   0.50    1.50    --    6.58 -99.00-120.00   66
  6  \w    -11.00  15.00   0.50    1.50    --    6.58 -77.00  60.00   52
  7  \w      2.00  38.00   0.50    1.50    --    6.58  57.00 -90.00   72
  8  \w    -31.00   7.00   0.50    1.50    --   -7.98 -57.00  30.00   76
  9  \w    -23.00  15.00   0.50    1.50    --   -7.98  77.00 -60.00   76
 10  \w    -28.00   7.00   0.50    1.50    --   -7.98 -57.00  60.00   70
 11  \w    -15.00  15.00   0.50    1.50    --   -7.98 -77.00 -30.00   60
;
_diffrn_measurement_device 'four-circle diffractometer'
_diffrn_measurement_device_type 'XtaLAB Synergy, Dualflex, HyPix'
_diffrn_measurement_method '\w scans'
_diffrn_orient_matrix_type 'CrysAlisPro convention (1999,Acta A55,543-557)'
_diffrn_orient_matrix_UB_11 -0.0373821000
_diffrn_orient_matrix_UB_12 0.0409942000
_diffrn_orient_matrix_UB_13 -0.0098310000
_diffrn_orient_matrix_UB_21 -0.0044785000
_diffrn_orient_matrix_UB_22 0.0089067000
_diffrn_orient_matrix_UB_23 0.0323341000
_diffrn_orient_matrix_UB_31 0.0590785000
_diffrn_orient_matrix_UB_32 0.0266144000
_diffrn_orient_matrix_UB_33 0.0043286000
_diffrn_radiation_monochromator mirror
_diffrn_radiation_probe x-ray
_diffrn_radiation_type 'Mo K\a'
_diffrn_radiation_wavelength 0.71073
_diffrn_reflns_av_R_equivalents 0.0506
_diffrn_reflns_av_unetI/netI 0.0418
_diffrn_reflns_Laue_measured_fraction_full 0.999
_diffrn_reflns_Laue_measured_fraction_max 0.841
_diffrn_reflns_limit_h_max 13
_diffrn_reflns_limit_h_min -14
_diffrn_reflns_limit_k_max 21
_diffrn_reflns_limit_k_min -19
_diffrn_reflns_limit_l_max 28
_diffrn_reflns_limit_l_min -31
_diffrn_reflns_number 37863
_diffrn_reflns_point_group_measured_fraction_full 0.999
_diffrn_reflns_point_group_measured_fraction_max 0.841
_diffrn_reflns_theta_full 25.242
_diffrn_reflns_theta_max 31.692
_diffrn_reflns_theta_min 2.467
_diffrn_source 'micro-focus sealed X-ray tube'
_diffrn_source_type 'PhotonJet (Mo) X-ray Source'
_exptl_absorpt_coefficient_mu 6.642
_exptl_absorpt_correction_T_max 1.000
_exptl_absorpt_correction_T_min 0.222
_exptl_absorpt_correction_type gaussian
_exptl_absorpt_process_details
;
CrysAlisPro 1.171.42.93a (Rigaku Oxford Diffraction, 2023)
Numerical absorption correction based on gaussian integration over
a multifaceted crystal model
Empirical absorption correction using spherical harmonics,
implemented in SCALE3 ABSPACK scaling algorithm.
;
_exptl_crystal_colour green
_exptl_crystal_colour_primary green
_exptl_crystal_density_diffrn 2.352
_exptl_crystal_description plate
_exptl_crystal_F_000 2004
_exptl_crystal_size_max 0.353
_exptl_crystal_size_mid 0.275
_exptl_crystal_size_min 0.111
_refine_diff_density_max 1.159
_refine_diff_density_min -1.262
_refine_diff_density_rms 0.182
_refine_ls_extinction_method none
_refine_ls_goodness_of_fit_ref 1.032
_refine_ls_hydrogen_treatment constr
_refine_ls_matrix_type full
_refine_ls_number_parameters 317
_refine_ls_number_reflns 8742
_refine_ls_number_restraints 6
_refine_ls_restrained_S_all 1.032
_refine_ls_R_factor_all 0.0394
_refine_ls_R_factor_gt 0.0297
_refine_ls_shift/su_max 0.002
_refine_ls_shift/su_mean 0.000
_refine_ls_structure_factor_coef Fsqd
_refine_ls_weighting_details 'w=1/[\s^2^(Fo^2^)+(0.0322P)^2^+1.2207P] where P=(Fo^2^+2Fc^2^)/3'
_refine_ls_weighting_scheme calc
_refine_ls_wR_factor_gt 0.0661
_refine_ls_wR_factor_ref 0.0704
_reflns_Friedel_coverage 0.000
_reflns_number_gt 7312
_reflns_number_total 8742
_reflns_threshold_expression 'I > 2\s(I)'
_cod_data_source_file d4sc03786c2.cif
_cod_data_source_block Cpstar2DyTIP130K
_cod_depositor_comments 'Adding full bibliography for 1572175--1572199.cif.'
_cod_original_cell_volume 3071.64(10)
_cod_database_code 1572192
_shelx_shelxl_version_number 2018/3
_chemical_oxdiff_formula C25H32Cl2DyI4N
_shelx_space_group_comment
;
The symmetry employed for this shelxl refinement is uniquely defined
by the following loop, which should always be used as a source of
symmetry information in preference to the above space-group names.
They are only intended as comments.
;
_shelx_estimated_absorpt_t_max 0.526
_shelx_estimated_absorpt_t_min 0.203
_olex2_refinement_description
;
1. Fixed Uiso
 At 1.2 times of:
  All C(H,H,H,H) groups
 At 1.5 times of:
  All C(H,H,H) groups
2. Uiso/Uaniso restraints and constraints
Cl1B \\sim Cl1A: within 2A with sigma of 0.04 and sigma for terminal atoms of
0.08 within 2A
3. Others
 Fixed Sof: Cl1A(0.5) H26C(0.5) H26D(0.5) H26A(0.5) H26B(0.5) Cl1B(0.5)
4.a Secondary CH2 refined with riding coordinates:
 C26(H26C,H26D), C26(H26A,H26B)
4.b Idealised Me refined as rotating group:
 C21(H21A,H21B,H21C), C25(H25A,H25B,H25C), C15(H15A,H15B,H15C), C12(H12A,H12B,
 H12C), C11(H11A,H11B,H11C), C14(H14A,H14B,H14C), C22(H22A,H22B,H22C), C23(H23A,
 H23B,H23C), C13(H13A,H13B,H13C), C24(H24A,H24B,H24C)
;
_olex2_submission_special_instructions 'No special instructions were received'
_oxdiff_exptl_absorpt_empirical_details
;
Empirical correction (ABSPACK) includes:
- Absorption correction using spherical harmonics
- Frame scaling
- Detector area scaling
;
_oxdiff_exptl_absorpt_empirical_full_max 2.574
_oxdiff_exptl_absorpt_empirical_full_min 0.671

loop_
_space_group_symop_operation_xyz
'x, y, z'
'-x, y+1/2, -z+1/2'
'-x, -y, -z'
'x, -y-1/2, z-1/2'

loop_
_atom_site_label
_atom_site_type_symbol
_atom_site_fract_x
_atom_site_fract_y
_atom_site_fract_z
_atom_site_U_iso_or_equiv
_atom_site_adp_type
_atom_site_occupancy
_atom_site_site_symmetry_order
_atom_site_calc_flag
_atom_site_refinement_flags_posn
_atom_site_refinement_flags_adp
_atom_site_refinement_flags_occupancy
_atom_site_disorder_assembly
_atom_site_disorder_group
Dy1 Dy 0.80524(2) 0.71332(2) 0.33969(2) 0.01469(5) Uani 1 1 d . . . . .
I1 I 0.52570(2) 0.61265(2) 0.28299(2) 0.02016(6) Uani 1 1 d . . . . .
I4 I 0.81955(2) 0.93971(2) 0.20130(2) 0.02334(6) Uani 1 1 d . . . . .
I3 I 0.48167(2) 0.93446(2) 0.08136(2) 0.02362(6) Uani 1 1 d . . . . .
I2 I 0.29125(2) 0.71751(2) 0.13146(2) 0.03187(7) Uani 1 1 d . . . . .
Cl2 Cl 0.61045(12) 0.62939(8) 0.07984(5) 0.0391(2) Uani 1 1 d . . . . .
Cl1A Cl 0.6862(8) 0.4468(5) 0.0381(4) 0.087(2) Uani 0.5 1 d . U P A 1
N1 N 0.6770(3) 0.77268(19) 0.24231(14) 0.0172(6) Uani 1 1 d . . . . .
C5 C 0.6674(3) 0.8441(2) 0.19866(17) 0.0177(6) Uani 1 1 d . . . . .
C2 C 0.5598(3) 0.7263(2) 0.22642(17) 0.0185(7) Uani 1 1 d . . . . .
C10 C 0.9582(3) 0.6477(2) 0.26297(17) 0.0187(7) Uani 1 1 d . . . . .
C6 C 0.8869(3) 0.5693(2) 0.27888(18) 0.0192(7) Uani 1 1 d . . . . .
C8 C 1.0299(4) 0.6187(3) 0.37039(18) 0.0235(8) Uani 1 1 d . . . . .
C21 C 0.5188(4) 0.7400(3) 0.4239(2) 0.0286(8) Uani 1 1 d . . . . .
H21A H 0.455710 0.761345 0.385858 0.043 Uiso 1 1 calc R U . . .
H21B H 0.493602 0.765344 0.462592 0.043 Uiso 1 1 calc R U . . .
H21C H 0.518393 0.671460 0.425608 0.043 Uiso 1 1 calc R U . . .
C20 C 0.6865(4) 0.8542(2) 0.38651(17) 0.0212(7) Uani 1 1 d . . . . .
C19 C 0.8238(4) 0.8704(2) 0.40525(18) 0.0219(7) Uani 1 1 d . . . . .
C4 C 0.5470(3) 0.8426(2) 0.15643(17) 0.0184(7) Uani 1 1 d . . . . .
C9 C 1.0448(3) 0.6787(2) 0.31953(19) 0.0225(7) Uani 1 1 d . . . . .
C3 C 0.4761(3) 0.7660(2) 0.17447(17) 0.0185(7) Uani 1 1 d . . . . .
C16 C 0.6554(3) 0.7739(2) 0.42030(17) 0.0192(7) Uani 1 1 d . . . . .
C25 C 0.5877(4) 0.9162(3) 0.3441(2) 0.0315(9) Uani 1 1 d . . . . .
H25A H 0.632822 0.953676 0.316424 0.047 Uiso 1 1 calc R U . . .
H25B H 0.546059 0.957870 0.370858 0.047 Uiso 1 1 calc R U . . .
H25C H 0.519854 0.877325 0.317458 0.047 Uiso 1 1 calc R U . . .
C15 C 0.9517(4) 0.6833(3) 0.1959(2) 0.0308(9) Uani 1 1 d . . . . .
H15A H 0.859086 0.690883 0.174466 0.046 Uiso 1 1 calc R U . . .
H15B H 0.994889 0.638467 0.171958 0.046 Uiso 1 1 calc R U . . .
H15C H 0.996863 0.743919 0.197648 0.046 Uiso 1 1 calc R U . . .
C12 C 0.8875(5) 0.4710(3) 0.3820(2) 0.0379(10) Uani 1 1 d . . . . .
H12A H 0.884268 0.491379 0.425649 0.057 Uiso 1 1 calc R U . . .
H12B H 0.950823 0.419418 0.383880 0.057 Uiso 1 1 calc R U . . .
H12C H 0.799695 0.449625 0.360318 0.057 Uiso 1 1 calc R U . . .
C11 C 0.8002(4) 0.5081(3) 0.2306(2) 0.0335(9) Uani 1 1 d . . . . .
H11A H 0.754934 0.462465 0.253052 0.050 Uiso 1 1 calc R U . . .
H11B H 0.854431 0.475086 0.204839 0.050 Uiso 1 1 calc R U . . .
H11C H 0.734636 0.546908 0.202519 0.050 Uiso 1 1 calc R U . . .
C14 C 1.1467(4) 0.7542(3) 0.3223(3) 0.0392(11) Uani 1 1 d . . . . .
H14A H 1.113573 0.802437 0.290366 0.059 Uiso 1 1 calc R U . . .
H14B H 1.228155 0.727169 0.313160 0.059 Uiso 1 1 calc R U . . .
H14C H 1.164933 0.782230 0.365267 0.059 Uiso 1 1 calc R U . . .
C17 C 0.7745(4) 0.7402(2) 0.45957(17) 0.0199(7) Uani 1 1 d . . . . .
C18 C 0.8779(3) 0.8008(2) 0.45079(17) 0.0192(7) Uani 1 1 d . . . . .
C22 C 0.7848(4) 0.6612(3) 0.5067(2) 0.0294(8) Uani 1 1 d . . . . .
H22A H 0.729570 0.608858 0.487142 0.044 Uiso 1 1 calc R U . . .
H22B H 0.754477 0.682366 0.545153 0.044 Uiso 1 1 calc R U . . .
H22C H 0.876916 0.640563 0.518586 0.044 Uiso 1 1 calc R U . . .
C7 C 0.9300(4) 0.5513(2) 0.34532(19) 0.0231(7) Uani 1 1 d . . . . .
C23 C 1.0134(4) 0.8051(3) 0.4930(2) 0.0295(8) Uani 1 1 d . . . . .
H23A H 1.033052 0.745273 0.515513 0.044 Uiso 1 1 calc R U . . .
H23B H 1.016128 0.855587 0.524488 0.044 Uiso 1 1 calc R U . . .
H23C H 1.079124 0.817171 0.466567 0.044 Uiso 1 1 calc R U . . .
C13 C 1.1203(5) 0.6106(3) 0.4345(2) 0.0425(12) Uani 1 1 d . . . . .
H13A H 1.170492 0.668911 0.444127 0.064 Uiso 1 1 calc R U . . .
H13B H 1.181552 0.558383 0.433862 0.064 Uiso 1 1 calc R U . . .
H13C H 1.068198 0.599350 0.467527 0.064 Uiso 1 1 calc R U . . .
C24 C 0.9003(4) 0.9546(3) 0.3889(2) 0.0320(9) Uani 1 1 d . . . . .
H24A H 0.982421 0.933470 0.376988 0.048 Uiso 1 1 calc R U . . .
H24B H 0.921239 0.996044 0.426287 0.048 Uiso 1 1 calc R U . . .
H24C H 0.846681 0.988593 0.352825 0.048 Uiso 1 1 calc R U . . .
C26 C 0.7045(9) 0.5597(4) 0.0394(4) 0.087(3) Uani 1 1 d . . . . .
H26C H 0.688021 0.581318 -0.005791 0.104 Uiso 0.5 1 calc R U P A 1
H26D H 0.798561 0.572862 0.057845 0.104 Uiso 0.5 1 calc R U P A 1
H26A H 0.673365 0.568804 -0.007388 0.104 Uiso 0.5 1 calc R U P A -1
H26B H 0.797560 0.580947 0.050396 0.104 Uiso 0.5 1 calc R U P A -1
Cl1B Cl 0.6990(7) 0.4413(5) 0.0564(2) 0.0427(12) Uani 0.5 1 d . U P A -1

loop_
_atom_site_aniso_label
_atom_site_aniso_U_11
_atom_site_aniso_U_22
_atom_site_aniso_U_33
_atom_site_aniso_U_23
_atom_site_aniso_U_13
_atom_site_aniso_U_12
Dy1 0.01429(8) 0.01424(8) 0.01445(8) -0.00047(5) 0.00030(6) 0.00206(5)
I1 0.02066(12) 0.01780(11) 0.02154(12) 0.00104(8) 0.00307(9) -0.00511(8)
I4 0.02042(12) 0.02143(12) 0.02769(13) 0.00330(9) 0.00372(9) -0.00513(8)
I3 0.02652(13) 0.02452(12) 0.01889(12) 0.00512(9) 0.00235(9) 0.00769(9)
I2 0.01762(12) 0.02989(14) 0.04196(17) 0.00100(11) -0.00873(10) -0.00370(9)
Cl2 0.0444(6) 0.0417(6) 0.0312(5) 0.0037(4) 0.0073(5) 0.0143(4)
Cl1A 0.056(2) 0.031(2) 0.162(7) -0.016(4) -0.007(4) 0.0000(17)
N1 0.0137(14) 0.0189(14) 0.0173(14) -0.0001(11) -0.0010(11) -0.0021(10)
C5 0.0175(16) 0.0169(15) 0.0184(16) 0.0017(13) 0.0029(13) -0.0005(12)
C2 0.0177(17) 0.0191(16) 0.0200(17) -0.0020(13) 0.0064(13) -0.0011(12)
C10 0.0177(17) 0.0175(16) 0.0210(17) 0.0016(13) 0.0040(13) 0.0051(12)
C6 0.0198(17) 0.0133(15) 0.0247(18) -0.0030(13) 0.0048(14) 0.0024(12)
C8 0.0192(18) 0.0264(18) 0.0228(18) -0.0032(14) -0.0009(14) 0.0117(13)
C21 0.0193(19) 0.037(2) 0.030(2) -0.0057(17) 0.0058(15) 0.0014(15)
C20 0.0278(19) 0.0172(16) 0.0177(17) -0.0027(13) 0.0019(14) 0.0069(13)
C19 0.0288(19) 0.0159(16) 0.0215(18) -0.0038(13) 0.0063(15) 0.0006(13)
C4 0.0166(16) 0.0203(16) 0.0177(16) 0.0008(13) 0.0024(13) 0.0039(12)
C9 0.0134(16) 0.0222(17) 0.032(2) -0.0071(15) 0.0048(14) 0.0003(12)
C3 0.0137(16) 0.0203(16) 0.0189(17) 0.0001(13) -0.0027(12) 0.0016(12)
C16 0.0180(17) 0.0200(16) 0.0192(17) -0.0039(13) 0.0026(13) 0.0039(12)
C25 0.036(2) 0.032(2) 0.025(2) 0.0022(16) 0.0019(17) 0.0185(17)
C15 0.038(2) 0.032(2) 0.025(2) 0.0048(17) 0.0123(17) 0.0089(17)
C12 0.044(3) 0.028(2) 0.046(3) 0.0146(19) 0.020(2) 0.0112(18)
C11 0.026(2) 0.032(2) 0.042(2) -0.0161(19) 0.0046(17) -0.0010(16)
C14 0.025(2) 0.037(2) 0.057(3) -0.012(2) 0.011(2) -0.0077(17)
C17 0.0240(18) 0.0195(16) 0.0161(16) 0.0003(13) 0.0042(13) 0.0005(13)
C18 0.0182(17) 0.0212(16) 0.0173(17) -0.0035(13) 0.0017(13) 0.0016(12)
C22 0.034(2) 0.0281(19) 0.025(2) 0.0083(16) 0.0044(16) 0.0040(16)
C7 0.0217(18) 0.0187(16) 0.030(2) 0.0057(14) 0.0090(15) 0.0071(13)
C23 0.0230(19) 0.036(2) 0.027(2) -0.0125(17) -0.0015(15) -0.0028(15)
C13 0.038(3) 0.052(3) 0.031(2) -0.009(2) -0.0094(19) 0.025(2)
C24 0.044(3) 0.0207(18) 0.034(2) -0.0057(16) 0.0147(19) -0.0069(16)
C26 0.169(8) 0.037(3) 0.084(5) 0.021(3) 0.098(6) 0.025(4)
Cl1B 0.060(3) 0.0330(17) 0.0403(15) 0.0126(12) 0.0228(18) 0.0162(16)

loop_
_atom_type_symbol
_atom_type_description
_atom_type_scat_dispersion_real
_atom_type_scat_dispersion_imag
_atom_type_scat_source
C C 0.0033 0.0016 'International Tables Vol C Tables 4.2.6.8 and 6.1.1.4'
H H 0.0000 0.0000 'International Tables Vol C Tables 4.2.6.8 and 6.1.1.4'
Cl Cl 0.1484 0.1585 'International Tables Vol C Tables 4.2.6.8 and 6.1.1.4'
Dy Dy -0.1892 4.4098 'International Tables Vol C Tables 4.2.6.8 and 6.1.1.4'
I I -0.4742 1.8119 'International Tables Vol C Tables 4.2.6.8 and 6.1.1.4'
N N 0.0061 0.0033 'International Tables Vol C Tables 4.2.6.8 and 6.1.1.4'

loop_
_exptl_crystal_face_index_h
_exptl_crystal_face_index_k
_exptl_crystal_face_index_l
_exptl_crystal_face_perp_dist
1 -1 0 0.1241
1 1 0 0.1231
-1 1 0 0.1293
-1 -1 0 0.1498
0 0 1 0.0585
0 0 -1 0.0528
1 1 -2 0.0993
-1 -1 2 0.1399
-1 -1 -1 0.1333
0 1 -2 0.0924
-2 -1 -1 0.1448
0 1 2 0.0988
1 0 2 0.1081
1 0 -2 0.1036
6 7 22 0.0941

loop_
_geom_angle_atom_site_label_1
_geom_angle_atom_site_label_2
_geom_angle_atom_site_label_3
_geom_angle
_geom_angle_site_symmetry_1
_geom_angle_site_symmetry_3
_geom_angle_publ_flag
N1 Dy1 I1 62.24(7) . . ?
N1 Dy1 C10 83.54(10) . . ?
N1 Dy1 C6 91.60(10) . . ?
N1 Dy1 C8 134.66(11) . . ?
N1 Dy1 C20 80.66(10) . . ?
N1 Dy1 C19 97.25(11) . . ?
N1 Dy1 C9 107.57(11) . . ?
N1 Dy1 C16 98.61(10) . . ?
N1 Dy1 C17 129.07(10) . . ?
N1 Dy1 C18 128.15(10) . . ?
N1 Dy1 C7 122.24(11) . . ?
C10 Dy1 I1 102.18(8) . . ?
C10 Dy1 C16 177.66(10) . . ?
C6 Dy1 I1 79.72(8) . . ?
C6 Dy1 C10 30.94(10) . . ?
C6 Dy1 C16 147.59(11) . . ?
C6 Dy1 C17 133.57(11) . . ?
C8 Dy1 I1 122.50(8) . . ?
C8 Dy1 C10 51.15(11) . . ?
C8 Dy1 C6 51.49(11) . . ?
C8 Dy1 C16 126.72(11) . . ?
C8 Dy1 C17 95.99(11) . . ?
C20 Dy1 I1 91.79(8) . . ?
C20 Dy1 C10 150.96(11) . . ?
C20 Dy1 C6 170.53(11) . . ?
C20 Dy1 C8 137.92(11) . . ?
C20 Dy1 C16 31.01(11) . . ?
C20 Dy1 C17 51.50(11) . . ?
C19 Dy1 I1 122.81(8) . . ?
C19 Dy1 C10 129.58(11) . . ?
C19 Dy1 C6 157.36(11) . . ?
C19 Dy1 C8 109.71(12) . . ?
C19 Dy1 C20 31.06(11) . . ?
C19 Dy1 C9 105.95(11) . . ?
C19 Dy1 C16 51.23(11) . . ?
C19 Dy1 C17 51.55(11) . . ?
C19 Dy1 C18 31.27(11) . . ?
C19 Dy1 C7 137.82(12) . . ?
C9 Dy1 I1 130.68(8) . . ?
C9 Dy1 C10 31.03(11) . . ?
C9 Dy1 C6 51.43(11) . . ?
C9 Dy1 C8 30.93(12) . . ?
C9 Dy1 C20 136.22(11) . . ?
C9 Dy1 C16 147.82(11) . . ?
C9 Dy1 C17 118.56(12) . . ?
C9 Dy1 C18 97.22(11) . . ?
C16 Dy1 I1 78.12(8) . . ?
C17 Dy1 I1 98.76(8) . . ?
C17 Dy1 C10 147.00(11) . . ?
C17 Dy1 C16 31.02(11) . . ?
C18 Dy1 I1 127.98(8) . . ?
C18 Dy1 C10 128.09(11) . . ?
C18 Dy1 C6 137.72(11) . . ?
C18 Dy1 C8 86.74(11) . . ?
C18 Dy1 C20 51.41(11) . . ?
C18 Dy1 C16 51.09(11) . . ?
C18 Dy1 C17 30.99(11) . . ?
C7 Dy1 I1 91.09(8) . . ?
C7 Dy1 C10 51.23(11) . . ?
C7 Dy1 C6 31.05(12) . . ?
C7 Dy1 C8 31.42(12) . . ?
C7 Dy1 C20 155.01(11) . . ?
C7 Dy1 C9 51.55(11) . . ?
C7 Dy1 C16 126.51(11) . . ?
C7 Dy1 C17 103.54(11) . . ?
C7 Dy1 C18 108.96(12) . . ?
C2 I1 Dy1 68.21(10) . . ?
C5 N1 Dy1 143.9(2) . . ?
C2 N1 Dy1 110.8(2) . . ?
C2 N1 C5 104.7(3) . . ?
N1 C5 I4 121.3(2) . . ?
N1 C5 C4 111.3(3) . . ?
C4 C5 I4 127.4(3) . . ?
N1 C2 I1 118.6(2) . . ?
N1 C2 C3 112.5(3) . . ?
C3 C2 I1 128.9(3) . . ?
C6 C10 Dy1 74.37(19) . . ?
C6 C10 C9 108.3(3) . . ?
C6 C10 C15 124.5(3) . . ?
C9 C10 Dy1 73.83(19) . . ?
C9 C10 C15 126.8(3) . . ?
C15 C10 Dy1 122.9(2) . . ?
C10 C6 Dy1 74.69(19) . . ?
C10 C6 C11 124.4(4) . . ?
C11 C6 Dy1 125.4(2) . . ?
C7 C6 Dy1 73.87(19) . . ?
C7 C6 C10 107.8(3) . . ?
C7 C6 C11 127.0(3) . . ?
C9 C8 Dy1 74.13(19) . . ?
C9 C8 C7 107.7(3) . . ?
C9 C8 C13 126.9(4) . . ?
C7 C8 Dy1 73.78(19) . . ?
C7 C8 C13 124.0(4) . . ?
C13 C8 Dy1 128.3(3) . . ?
H21A C21 H21B 109.5 . . ?
H21A C21 H21C 109.5 . . ?
H21B C21 H21C 109.5 . . ?
C16 C21 H21A 109.5 . . ?
C16 C21 H21B 109.5 . . ?
C16 C21 H21C 109.5 . . ?
C19 C20 Dy1 73.53(19) . . ?
C19 C20 C16 107.8(3) . . ?
C19 C20 C25 126.4(3) . . ?
C16 C20 Dy1 75.34(19) . . ?
C16 C20 C25 125.5(4) . . ?
C25 C20 Dy1 122.0(2) . . ?
C20 C19 Dy1 75.4(2) . . ?
C20 C19 C18 108.3(3) . . ?
C20 C19 C24 127.2(3) . . ?
C18 C19 Dy1 75.04(19) . . ?
C18 C19 C24 123.9(4) . . ?
C24 C19 Dy1 122.7(2) . . ?
C5 C4 I3 127.1(3) . . ?
C5 C4 C3 106.5(3) . . ?
C3 C4 I3 126.4(3) . . ?
C10 C9 Dy1 75.14(19) . . ?
C10 C9 C14 125.2(4) . . ?
C8 C9 Dy1 74.9(2) . . ?
C8 C9 C10 108.2(3) . . ?
C8 C9 C14 126.1(4) . . ?
C14 C9 Dy1 122.1(2) . . ?
C2 C3 I2 126.4(3) . . ?
C2 C3 C4 105.0(3) . . ?
C4 C3 I2 128.6(3) . . ?
C21 C16 Dy1 126.7(2) . . ?
C20 C16 Dy1 73.66(19) . . ?
C20 C16 C21 126.3(3) . . ?
C20 C16 C17 108.2(3) . . ?
C17 C16 Dy1 73.93(19) . . ?
C17 C16 C21 124.7(3) . . ?
C20 C25 H25A 109.5 . . ?
C20 C25 H25B 109.5 . . ?
C20 C25 H25C 109.5 . . ?
H25A C25 H25B 109.5 . . ?
H25A C25 H25C 109.5 . . ?
H25B C25 H25C 109.5 . . ?
C10 C15 H15A 109.5 . . ?
C10 C15 H15B 109.5 . . ?
C10 C15 H15C 109.5 . . ?
H15A C15 H15B 109.5 . . ?
H15A C15 H15C 109.5 . . ?
H15B C15 H15C 109.5 . . ?
H12A C12 H12B 109.5 . . ?
H12A C12 H12C 109.5 . . ?
H12B C12 H12C 109.5 . . ?
C7 C12 H12A 109.5 . . ?
C7 C12 H12B 109.5 . . ?
C7 C12 H12C 109.5 . . ?
C6 C11 H11A 109.5 . . ?
C6 C11 H11B 109.5 . . ?
C6 C11 H11C 109.5 . . ?
H11A C11 H11B 109.5 . . ?
H11A C11 H11C 109.5 . . ?
H11B C11 H11C 109.5 . . ?
C9 C14 H14A 109.5 . . ?
C9 C14 H14B 109.5 . . ?
C9 C14 H14C 109.5 . . ?
H14A C14 H14B 109.5 . . ?
H14A C14 H14C 109.5 . . ?
H14B C14 H14C 109.5 . . ?
C16 C17 Dy1 75.1(2) . . ?
C16 C17 C22 125.6(3) . . ?
C18 C17 Dy1 74.0(2) . . ?
C18 C17 C16 107.6(3) . . ?
C18 C17 C22 126.5(3) . . ?
C22 C17 Dy1 121.7(2) . . ?
C19 C18 Dy1 73.7(2) . . ?
C19 C18 C23 124.8(3) . . ?
C17 C18 Dy1 75.0(2) . . ?
C17 C18 C19 108.2(3) . . ?
C17 C18 C23 125.6(3) . . ?
C23 C18 Dy1 128.0(2) . . ?
C17 C22 H22A 109.5 . . ?
C17 C22 H22B 109.5 . . ?
C17 C22 H22C 109.5 . . ?
H22A C22 H22B 109.5 . . ?
H22A C22 H22C 109.5 . . ?
H22B C22 H22C 109.5 . . ?
C6 C7 Dy1 75.08(19) . . ?
C6 C7 C8 108.0(3) . . ?
C6 C7 C12 126.1(4) . . ?
C8 C7 Dy1 74.79(19) . . ?
C8 C7 C12 125.7(4) . . ?
C12 C7 Dy1 120.2(2) . . ?
C18 C23 H23A 109.5 . . ?
C18 C23 H23B 109.5 . . ?
C18 C23 H23C 109.5 . . ?
H23A C23 H23B 109.5 . . ?
H23A C23 H23C 109.5 . . ?
H23B C23 H23C 109.5 . . ?
C8 C13 H13A 109.5 . . ?
C8 C13 H13B 109.5 . . ?
C8 C13 H13C 109.5 . . ?
H13A C13 H13B 109.5 . . ?
H13A C13 H13C 109.5 . . ?
H13B C13 H13C 109.5 . . ?
C19 C24 H24A 109.5 . . ?
C19 C24 H24B 109.5 . . ?
C19 C24 H24C 109.5 . . ?
H24A C24 H24B 109.5 . . ?
H24A C24 H24C 109.5 . . ?
H24B C24 H24C 109.5 . . ?
Cl2 C26 H26C 107.3 . . ?
Cl2 C26 H26D 107.3 . . ?
Cl2 C26 H26A 108.7 . . ?
Cl2 C26 H26B 108.7 . . ?
Cl1A C26 Cl2 120.2(5) . . ?
Cl1A C26 H26C 107.3 . . ?
Cl1A C26 H26D 107.3 . . ?
Cl1A C26 H26A 95.8 . . ?
Cl1A C26 H26B 114.4 . . ?
Cl1A C26 Cl1B 12.9(4) . . ?
H26C C26 H26D 106.9 . . ?
H26C C26 H26A 13.5 . . ?
H26C C26 H26B 96.0 . . ?
H26D C26 H26A 118.0 . . ?
H26D C26 H26B 11.3 . . ?
H26A C26 H26B 107.6 . . ?
Cl1B C26 Cl2 114.2(3) . . ?
Cl1B C26 H26C 120.0 . . ?
Cl1B C26 H26D 100.0 . . ?
Cl1B C26 H26A 108.7 . . ?
Cl1B C26 H26B 108.7 . . ?

loop_
_geom_bond_atom_site_label_1
_geom_bond_atom_site_label_2
_geom_bond_distance
_geom_bond_site_symmetry_2
_geom_bond_publ_flag
Dy1 I1 3.2347(3) . ?
Dy1 N1 2.379(3) . ?
Dy1 C10 2.659(3) . ?
Dy1 C6 2.654(3) . ?
Dy1 C8 2.652(3) . ?
Dy1 C20 2.651(3) . ?
Dy1 C19 2.627(3) . ?
Dy1 C9 2.642(3) . ?
Dy1 C16 2.673(3) . ?
Dy1 C17 2.658(3) . ?
Dy1 C18 2.644(3) . ?
Dy1 C7 2.639(3) . ?
I1 C2 2.091(3) . ?
I4 C5 2.074(3) . ?
I3 C4 2.071(3) . ?
I2 C3 2.064(3) . ?
Cl2 C26 1.735(5) . ?
Cl1A C26 1.623(9) . ?
N1 C5 1.369(4) . ?
N1 C2 1.362(4) . ?
C5 C4 1.380(5) . ?
C2 C3 1.381(5) . ?
C10 C6 1.417(5) . ?
C10 C9 1.418(5) . ?
C10 C15 1.502(5) . ?
C6 C11 1.499(5) . ?
C6 C7 1.417(5) . ?
C8 C9 1.412(5) . ?
C8 C7 1.433(5) . ?
C8 C13 1.494(5) . ?
C21 H21A 0.9800 . ?
C21 H21B 0.9800 . ?
C21 H21C 0.9800 . ?
C21 C16 1.508(5) . ?
C20 C19 1.413(5) . ?
C20 C16 1.423(5) . ?
C20 C25 1.507(5) . ?
C19 C18 1.421(5) . ?
C19 C24 1.517(5) . ?
C4 C3 1.413(5) . ?
C9 C14 1.499(5) . ?
C16 C17 1.425(5) . ?
C25 H25A 0.9800 . ?
C25 H25B 0.9800 . ?
C25 H25C 0.9800 . ?
C15 H15A 0.9800 . ?
C15 H15B 0.9800 . ?
C15 H15C 0.9800 . ?
C12 H12A 0.9800 . ?
C12 H12B 0.9800 . ?
C12 H12C 0.9800 . ?
C12 C7 1.501(5) . ?
C11 H11A 0.9800 . ?
C11 H11B 0.9800 . ?
C11 H11C 0.9800 . ?
C14 H14A 0.9800 . ?
C14 H14B 0.9800 . ?
C14 H14C 0.9800 . ?
C17 C18 1.416(5) . ?
C17 C22 1.498(5) . ?
C18 C23 1.505(5) . ?
C22 H22A 0.9800 . ?
C22 H22B 0.9800 . ?
C22 H22C 0.9800 . ?
C23 H23A 0.9800 . ?
C23 H23B 0.9800 . ?
C23 H23C 0.9800 . ?
C13 H13A 0.9800 . ?
C13 H13B 0.9800 . ?
C13 H13C 0.9800 . ?
C24 H24A 0.9800 . ?
C24 H24B 0.9800 . ?
C24 H24C 0.9800 . ?
C26 H26C 0.9900 . ?
C26 H26D 0.9900 . ?
C26 H26A 0.9900 . ?
C26 H26B 0.9900 . ?
C26 Cl1B 1.733(8) . ?

loop_
_geom_torsion_atom_site_label_1
_geom_torsion_atom_site_label_2
_geom_torsion_atom_site_label_3
_geom_torsion_atom_site_label_4
_geom_torsion
_geom_torsion_site_symmetry_1
_geom_torsion_site_symmetry_2
_geom_torsion_site_symmetry_3
_geom_torsion_site_symmetry_4
_geom_torsion_publ_flag
Dy1 N1 C5 I4 10.3(5) . . . . ?
Dy1 N1 C5 C4 -168.8(3) . . . . ?
Dy1 N1 C2 I1 -4.8(3) . . . . ?
Dy1 N1 C2 C3 172.8(2) . . . . ?
Dy1 C10 C6 C11 122.7(3) . . . . ?
Dy1 C10 C6 C7 -67.0(2) . . . . ?
Dy1 C10 C9 C8 68.2(2) . . . . ?
Dy1 C10 C9 C14 -119.1(4) . . . . ?
Dy1 C6 C7 C8 -68.2(2) . . . . ?
Dy1 C6 C7 C12 116.7(4) . . . . ?
Dy1 C8 C9 C10 -68.4(2) . . . . ?
Dy1 C8 C9 C14 119.1(4) . . . . ?
Dy1 C8 C7 C6 68.4(2) . . . . ?
Dy1 C8 C7 C12 -116.5(4) . . . . ?
Dy1 C20 C19 C18 -68.5(2) . . . . ?
Dy1 C20 C19 C24 120.3(4) . . . . ?
Dy1 C20 C16 C21 -123.8(4) . . . . ?
Dy1 C20 C16 C17 66.4(2) . . . . ?
Dy1 C19 C18 C17 -67.7(2) . . . . ?
Dy1 C19 C18 C23 125.3(3) . . . . ?
Dy1 C16 C17 C18 67.4(2) . . . . ?
Dy1 C16 C17 C22 -118.6(3) . . . . ?
Dy1 C17 C18 C19 66.8(2) . . . . ?
Dy1 C17 C18 C23 -126.3(3) . . . . ?
I1 C2 C3 I2 -5.0(5) . . . . ?
I1 C2 C3 C4 177.5(2) . . . . ?
I4 C5 C4 I3 1.1(5) . . . . ?
I4 C5 C4 C3 -178.8(2) . . . . ?
I3 C4 C3 I2 2.5(5) . . . . ?
I3 C4 C3 C2 179.9(2) . . . . ?
N1 C5 C4 I3 -180.0(2) . . . . ?
N1 C5 C4 C3 0.2(4) . . . . ?
N1 C2 C3 I2 177.8(2) . . . . ?
N1 C2 C3 C4 0.3(4) . . . . ?
C5 N1 C2 I1 -177.7(2) . . . . ?
C5 N1 C2 C3 -0.2(4) . . . . ?
C5 C4 C3 I2 -177.7(3) . . . . ?
C5 C4 C3 C2 -0.3(4) . . . . ?
C2 N1 C5 I4 179.1(2) . . . . ?
C2 N1 C5 C4 0.0(4) . . . . ?
C10 C6 C7 Dy1 67.6(2) . . . . ?
C10 C6 C7 C8 -0.6(4) . . . . ?
C10 C6 C7 C12 -175.7(3) . . . . ?
C6 C10 C9 Dy1 -67.0(2) . . . . ?
C6 C10 C9 C8 1.3(4) . . . . ?
C6 C10 C9 C14 173.9(3) . . . . ?
C21 C16 C17 Dy1 123.8(3) . . . . ?
C21 C16 C17 C18 -168.8(3) . . . . ?
C21 C16 C17 C22 5.2(6) . . . . ?
C20 C19 C18 Dy1 68.7(2) . . . . ?
C20 C19 C18 C17 1.0(4) . . . . ?
C20 C19 C18 C23 -166.0(3) . . . . ?
C20 C16 C17 Dy1 -66.3(2) . . . . ?
C20 C16 C17 C18 1.1(4) . . . . ?
C20 C16 C17 C22 175.2(3) . . . . ?
C19 C20 C16 Dy1 -66.9(2) . . . . ?
C19 C20 C16 C21 169.2(3) . . . . ?
C19 C20 C16 C17 -0.5(4) . . . . ?
C9 C10 C6 Dy1 66.6(2) . . . . ?
C9 C10 C6 C11 -170.7(3) . . . . ?
C9 C10 C6 C7 -0.4(4) . . . . ?
C9 C8 C7 Dy1 -67.0(2) . . . . ?
C9 C8 C7 C6 1.4(4) . . . . ?
C9 C8 C7 C12 176.6(3) . . . . ?
C16 C20 C19 Dy1 68.2(2) . . . . ?
C16 C20 C19 C18 -0.3(4) . . . . ?
C16 C20 C19 C24 -171.6(3) . . . . ?
C16 C17 C18 Dy1 -68.1(2) . . . . ?
C16 C17 C18 C19 -1.3(4) . . . . ?
C16 C17 C18 C23 165.5(3) . . . . ?
C25 C20 C19 Dy1 -118.0(4) . . . . ?
C25 C20 C19 C18 173.5(3) . . . . ?
C25 C20 C19 C24 2.3(6) . . . . ?
C25 C20 C16 Dy1 119.1(4) . . . . ?
C25 C20 C16 C21 -4.7(6) . . . . ?
C25 C20 C16 C17 -174.4(3) . . . . ?
C15 C10 C6 Dy1 -119.5(3) . . . . ?
C15 C10 C6 C11 3.3(5) . . . . ?
C15 C10 C6 C7 173.5(3) . . . . ?
C15 C10 C9 Dy1 119.3(3) . . . . ?
C15 C10 C9 C8 -172.4(3) . . . . ?
C15 C10 C9 C14 0.2(6) . . . . ?
C11 C6 C7 Dy1 -122.5(4) . . . . ?
C11 C6 C7 C8 169.3(3) . . . . ?
C11 C6 C7 C12 -5.8(6) . . . . ?
C22 C17 C18 Dy1 117.9(4) . . . . ?
C22 C17 C18 C19 -175.3(3) . . . . ?
C22 C17 C18 C23 -8.4(6) . . . . ?
C7 C8 C9 Dy1 66.7(2) . . . . ?
C7 C8 C9 C10 -1.7(4) . . . . ?
C7 C8 C9 C14 -174.2(3) . . . . ?
C13 C8 C9 Dy1 -126.3(4) . . . . ?
C13 C8 C9 C10 165.3(3) . . . . ?
C13 C8 C9 C14 -7.3(6) . . . . ?
C13 C8 C7 Dy1 125.6(4) . . . . ?
C13 C8 C7 C6 -166.0(3) . . . . ?
C13 C8 C7 C12 9.2(6) . . . . ?
C24 C19 C18 Dy1 -119.7(3) . . . . ?
C24 C19 C18 C17 172.6(3) . . . . ?
C24 C19 C18 C23 5.6(6) . . . . ?

loop_
_exptl_oxdiff_crystal_face_indexfrac_h
_exptl_oxdiff_crystal_face_indexfrac_k
_exptl_oxdiff_crystal_face_indexfrac_l
_exptl_oxdiff_crystal_face_x
_exptl_oxdiff_crystal_face_y
_exptl_oxdiff_crystal_face_z
1.0029 -1.0020 -0.0230 -0.0783 -0.0142 0.0325
1.0023 1.0031 -0.0130 0.0038 0.0040 0.0859
-1.0029 1.0020 0.0230 0.0783 0.0142 -0.0325
-1.0023 -1.0031 0.0130 -0.0038 -0.0040 -0.0859
0.0033 -0.0027 0.9985 -0.0100 0.0322 0.0044
-0.0033 0.0027 -0.9985 0.0100 -0.0322 -0.0044
0.9958 1.0085 -2.0101 0.0239 -0.0605 0.0770
-0.9958 -1.0085 2.0101 -0.0239 0.0605 -0.0770
-1.0056 -1.0005 -0.9855 0.0063 -0.0363 -0.0903
-0.0068 1.0079 -1.9920 0.0612 -0.0554 0.0178
-2.0082 -1.0011 -0.9674 0.0435 -0.0312 -0.1495
0.0063 0.9972 2.0020 0.0210 0.0736 0.0356
1.0091 -0.0048 1.9790 -0.0574 0.0594 0.0681
0.9961 0.0060 -2.0151 -0.0172 -0.0696 0.0503
5.8407 7.2280 22.3288 -0.1415 0.7602 0.6341
